data_1509108
loop_
_publ_author_name
'Duenner, J.'
'Mewis, A.'

_publ_section_title
;
 Ba Cu6 P2 and Ba Cu6 As2 - two compounds with a periodic intergrowth of
 Th Cr2 Si2 and Cu structure-type segments
;
_journal_name_full 'Journal of Alloys Compd.'
_journal_page_first 65
_journal_page_last 69
_journal_paper_doi 10.1016/0925-8388(94)01431-0
_journal_volume 221
_journal_year 1995
_chemical_formula_sum 'Ag0.39 Ba Cu5.61 P2'
_chemical_name_systematic 'Barium copper silver phosphide (1/5.6/0.4/2)'
_space_group_IT_number 123
_symmetry_space_group_name_Hall '-P 4 2'
_symmetry_space_group_name_H-M 'P 4/m m m'
_cell_angle_alpha 90
_cell_angle_beta 90
_cell_angle_gamma 90
_cell_formula_units_Z 1
_cell_length_a 4.142
_cell_length_b 4.142
_cell_length_c 8.654
_cell_volume 148.469
_citation_journal_id_ASTM JALCEU
_cod_data_source_file silver0-1_74.cif
_cod_data_source_block Ag0.39Ba1Cu5.61P2
_cod_original_cell_volume 148.4695
_cod_original_formula_sum 'Ag0.39 Ba1 Cu5.61 P2'
_cod_database_code 1509108

loop_
_symmetry_equiv_pos_as_xyz
x,y,z
-y,x,z
-x,-y,z
y,-x,z
x,-y,-z
y,x,-z
-x,y,-z
-y,-x,-z
-x,-y,-z
y,-x,-z
x,y,-z
-y,x,-z
-x,y,z
-y,-x,z
x,-y,z
y,x,z

loop_
_atom_site_label
_atom_site_type_symbol
_atom_site_fract_x
_atom_site_fract_y
_atom_site_fract_z
_atom_site_occupancy
Cu1 Cu 0 0.5 0.3214 1
P1 P-3 0.5 0.5 0.2066 1
Cu2 Cu 0.5 0.5 0.5 1
Cu3 Cu 0 0 0.5 0.61
Ag1 Ag+1 0 0 0.5 0.39
Ba1 Ba+2 0 0 0 1
